data_2206739
loop_
_publ_author_name
'Deveci, \"Ozlem'
'I\,s\?ik, \,Samil  '
'Albayrak, \,Ci\<gdem'
'A\(gar, Erbil'

_publ_section_title
;
 2-Acetyl-4-(2-chorophenyldiazenyl)phenol
;
_journal_coeditor_code LH6475
_journal_issue 9
_journal_name_full 'Acta Crystallographica Section E'
_journal_page_first o2878
_journal_page_last o2879
_journal_paper_doi 10.1107/S1600536805025110
_journal_volume 61
_journal_year 2005
_chemical_formula_iupac 'C14 H11 Cl N2 O2'
_chemical_formula_moiety 'C14 H11 Cl N2 O2'
_chemical_formula_sum 'C14 H11 Cl N2 O2'
_chemical_formula_weight 274.70
_chemical_name_systematic
;
2-Acetyl-4-(2-chorophenyldiazenyl)phenol
;
_space_group_IT_number 15
_symmetry_cell_setting monoclinic
_symmetry_space_group_name_Hall '-C 2yc'
_symmetry_space_group_name_H-M 'C 1 2/c 1'
_atom_sites_solution_hydrogens geom
_atom_sites_solution_primary direct
_atom_sites_solution_secondary difmap
_cell_angle_alpha 90.00
_cell_angle_beta 95.576(6)
_cell_angle_gamma 90.00
_cell_formula_units_Z 8
_cell_length_a 10.8170(9)
_cell_length_b 9.3912(6)
_cell_length_c 25.3745(18)
_cell_measurement_reflns_used 8416
_cell_measurement_temperature 296
_cell_measurement_theta_max 27.95
_cell_measurement_theta_min 1.61
_cell_volume 2565.5(3)
_computing_cell_refinement X-AREA
_computing_data_collection 'X-AREA (Stoe & Cie, 2002)'
_computing_data_reduction 'X-RED (Stoe & Cie, 2002)'
_computing_molecular_graphics 'ORTEP-3 for Windows (Farrugia, 1997)'
_computing_publication_material 'WinGX (Farrugia, 1999)'
_computing_structure_refinement 'SHELXL97 (Sheldrick, 1997)'
_computing_structure_solution 'SHELXS97 (Sheldrick, 1997)'
_diffrn_ambient_temperature 296
_diffrn_detector_area_resol_mean 6.67
_diffrn_measured_fraction_theta_full 0.992
_diffrn_measured_fraction_theta_max 0.992
_diffrn_measurement_device_type 'Stoe IPDS-2'
_diffrn_measurement_method 'rotation method'
_diffrn_radiation_monochromator graphite
_diffrn_radiation_source 'fine-focus sealed tube'
_diffrn_radiation_type MoK\a
_diffrn_radiation_wavelength 0.71073
_diffrn_reflns_av_R_equivalents 0.0486
_diffrn_reflns_av_sigmaI/netI 0.0412
_diffrn_reflns_limit_h_max 14
_diffrn_reflns_limit_h_min -14
_diffrn_reflns_limit_k_max 12
_diffrn_reflns_limit_k_min -12
_diffrn_reflns_limit_l_max 33
_diffrn_reflns_limit_l_min -33
_diffrn_reflns_number 10193
_diffrn_reflns_theta_full 27.95
_diffrn_reflns_theta_max 27.95
_diffrn_reflns_theta_min 1.61
_diffrn_standards_decay_% 0
_diffrn_standards_interval_count 0
_diffrn_standards_number 0
_exptl_absorpt_coefficient_mu 0.296
_exptl_absorpt_correction_T_max 0.9723
_exptl_absorpt_correction_T_min 0.8884
_exptl_absorpt_correction_type integration
_exptl_absorpt_process_details '(X-RED; Stoe & Cie, 2002)'
_exptl_crystal_colour brown
_exptl_crystal_density_diffrn 1.422
_exptl_crystal_density_method 'not measured'
_exptl_crystal_description plate
_exptl_crystal_F_000 1136
_exptl_crystal_size_max 0.400
_exptl_crystal_size_mid 0.293
_exptl_crystal_size_min 0.110
_refine_diff_density_max 0.170
_refine_diff_density_min -0.280
_refine_ls_extinction_coef 0.0024(6)
_refine_ls_extinction_expression Fc^*^=kFc[1+0.001xFc^2^\l^3^/sin(2\q)]^-1/4^
_refine_ls_extinction_method SHELXL97
_refine_ls_goodness_of_fit_ref 0.918
_refine_ls_hydrogen_treatment mixed
_refine_ls_matrix_type full
_refine_ls_number_parameters 193
_refine_ls_number_reflns 3074
_refine_ls_number_restraints 0
_refine_ls_restrained_S_all 0.918
_refine_ls_R_factor_all 0.0705
_refine_ls_R_factor_gt 0.0384
_refine_ls_shift/su_max 0.001
_refine_ls_shift/su_mean 0.000
_refine_ls_structure_factor_coef Fsqd
_refine_ls_weighting_details 'calc w = 1/[\s^2^(Fo^2^)+(0.0615P)^2^] where P = (Fo^2^+2Fc^2^)/3'
_refine_ls_weighting_scheme calc
_refine_ls_wR_factor_gt 0.1023
_refine_ls_wR_factor_ref 0.1109
_reflns_number_gt 1746
_reflns_number_total 3074
_reflns_threshold_expression I>2\s(I)
_cod_data_source_file lh6475.cif
_cod_data_source_block I
_cod_original_sg_symbol_H-M 'C 2/c'
_cod_database_code 2206739
_cod_database_fobs_code 2206739

loop_
_symmetry_equiv_pos_as_xyz
'x, y, z'
'-x, y, -z+1/2'
'x+1/2, y+1/2, z'
'-x+1/2, y+1/2, -z+1/2'
'-x, -y, -z'
'x, -y, z-1/2'
'-x+1/2, -y+1/2, -z'
'x+1/2, -y+1/2, z-1/2'

loop_
_atom_site_label
_atom_site_fract_x
_atom_site_fract_y
_atom_site_fract_z
_atom_site_U_iso_or_equiv
_atom_site_adp_type
_atom_site_calc_flag
_atom_site_refinement_flags
_atom_site_occupancy
_atom_site_type_symbol
C1 0.46673(14) 0.22707(18) 0.57493(6) 0.0537(4) Uani d . 1 C
C2 0.52533(16) 0.34948(19) 0.55978(7) 0.0627(4) Uani d . 1 C
C3 0.59144(18) 0.4342(2) 0.59657(8) 0.0722(5) Uani d . 1 C
H3 0.6309 0.5157 0.5858 0.087 Uiso calc R 1 H
C4 0.59918(18) 0.3980(2) 0.64964(8) 0.0730(5) Uani d . 1 C
C5 0.54172(17) 0.2787(3) 0.66546(7) 0.0714(5) Uani d . 1 C
C6 0.47552(15) 0.1927(2) 0.62861(6) 0.0623(4) Uani d . 1 C
C7 0.32897(14) 0.07282(17) 0.45617(6) 0.0526(4) Uani d . 1 C
C8 0.26315(16) -0.04580(18) 0.47133(7) 0.0604(4) Uani d . 1 C
C9 0.19491(17) -0.1257(2) 0.43421(7) 0.0636(4) Uani d . 1 C
C10 0.19019(15) -0.09083(18) 0.38082(6) 0.0566(4) Uani d . 1 C
C11 0.25683(15) 0.02657(16) 0.36469(6) 0.0534(4) Uani d . 1 C
C12 0.32639(15) 0.10669(17) 0.40338(6) 0.0553(4) Uani d . 1 C
H12 0.3718 0.1844 0.3932 0.066 Uiso calc R 1 H
C13 0.25318(19) 0.06168(19) 0.30795(7) 0.0665(5) Uani d . 1 C
C14 0.3257(2) 0.1834(2) 0.28979(8) 0.0935(7) Uani d . 1 C
H14A 0.3133 0.1900 0.2519 0.140 Uiso calc R 1 H
H14B 0.4123 0.1691 0.3006 0.140 Uiso calc R 1 H
H14C 0.2984 0.2700 0.3051 0.140 Uiso calc R 1 H
Cl1 0.40438(5) 0.04053(7) 0.64961(2) 0.0948(2) Uani d . 1 Cl
N1 0.39525(12) 0.13467(15) 0.53939(5) 0.0575(3) Uani d . 1 N
N2 0.40115(12) 0.16376(15) 0.49173(5) 0.0581(3) Uani d . 1 N
O1 0.11948(12) -0.17174(13) 0.34646(5) 0.0764(4) Uani d . 1 O
H1O 0.1239 -0.1421 0.3163 0.115 Uiso calc R 1 H
O2 0.18929(15) -0.00969(16) 0.27527(5) 0.0900(4) Uani d . 1 O
H2 0.5201(17) 0.371(2) 0.5239(8) 0.077(6) Uiso d . 1 H
H4 0.637(2) 0.459(2) 0.6726(10) 0.101(7) Uiso d . 1 H
H5 0.5465(18) 0.253(2) 0.7024(9) 0.092(6) Uiso d . 1 H
H8 0.2654(16) -0.0689(19) 0.5086(8) 0.075(5) Uiso d . 1 H
H9 0.1511(17) -0.208(2) 0.4445(7) 0.075(5) Uiso d . 1 H

loop_
_atom_site_aniso_label
_atom_site_aniso_U_11
_atom_site_aniso_U_22
_atom_site_aniso_U_33
_atom_site_aniso_U_12
_atom_site_aniso_U_13
_atom_site_aniso_U_23
C1 0.0492(8) 0.0658(10) 0.0453(8) 0.0045(8) 0.0003(6) -0.0060(7)
C2 0.0705(10) 0.0674(11) 0.0493(9) 0.0012(9) 0.0013(8) -0.0039(8)
C3 0.0791(12) 0.0680(11) 0.0684(12) -0.0041(10) 0.0014(9) -0.0124(9)
C4 0.0697(11) 0.0872(14) 0.0598(11) -0.0011(11) -0.0049(9) -0.0222(11)
C5 0.0611(10) 0.1065(16) 0.0454(9) 0.0016(10) -0.0012(8) -0.0086(10)
C6 0.0528(9) 0.0872(12) 0.0465(9) 0.0017(9) 0.0022(7) 0.0003(8)
C7 0.0571(9) 0.0559(9) 0.0440(8) 0.0032(7) 0.0005(7) -0.0032(7)
C8 0.0669(10) 0.0651(10) 0.0488(9) -0.0010(8) 0.0036(8) 0.0040(8)
C9 0.0723(11) 0.0598(10) 0.0586(10) -0.0095(9) 0.0055(8) 0.0010(8)
C10 0.0614(9) 0.0538(9) 0.0537(9) -0.0001(8) 0.0003(7) -0.0079(7)
C11 0.0640(9) 0.0505(8) 0.0447(8) 0.0039(7) 0.0004(7) -0.0038(7)
C12 0.0667(10) 0.0509(8) 0.0474(8) -0.0021(8) 0.0009(7) -0.0015(7)
C13 0.0898(12) 0.0620(10) 0.0459(8) 0.0015(9) -0.0031(8) -0.0042(8)
C14 0.139(2) 0.0876(14) 0.0517(10) -0.0249(14) -0.0014(11) 0.0149(10)
Cl1 0.0905(4) 0.1294(5) 0.0630(3) -0.0321(3) -0.0004(2) 0.0236(3)
N1 0.0599(8) 0.0682(9) 0.0433(7) 0.0024(7) -0.0006(6) -0.0023(6)
N2 0.0638(8) 0.0653(8) 0.0441(7) -0.0016(7) -0.0004(6) -0.0038(6)
O1 0.0934(9) 0.0686(8) 0.0648(8) -0.0185(7) -0.0046(7) -0.0130(6)
O2 0.1300(12) 0.0894(9) 0.0472(7) -0.0201(9) -0.0089(7) -0.0091(7)

loop_
_atom_type_symbol
_atom_type_description
_atom_type_scat_dispersion_real
_atom_type_scat_dispersion_imag
_atom_type_scat_source
C C 0.0033 0.0016 'International Tables Vol C Tables 4.2.6.8 and 6.1.1.4'
H H 0.0000 0.0000 'International Tables Vol C Tables 4.2.6.8 and 6.1.1.4'
Cl Cl 0.1484 0.1585 'International Tables Vol C Tables 4.2.6.8 and 6.1.1.4'
N N 0.0061 0.0033 'International Tables Vol C Tables 4.2.6.8 and 6.1.1.4'
O O 0.0106 0.0060 'International Tables Vol C Tables 4.2.6.8 and 6.1.1.4'

loop_
_geom_angle_atom_site_label_1
_geom_angle_atom_site_label_2
_geom_angle_atom_site_label_3
_geom_angle
_geom_angle_publ_flag
C2 C1 C6 118.27(16) ?
C2 C1 N1 124.39(14) yes
C6 C1 N1 117.32(15) ?
C3 C2 C1 120.94(17) ?
C3 C2 H2 121.3(12) ?
C1 C2 H2 117.7(12) ?
C2 C3 C4 119.87(19) ?
C2 C3 H3 120.1 ?
C4 C3 H3 120.1 ?
C5 C4 C3 120.20(19) ?
C5 C4 H4 122.1(15) ?
C3 C4 H4 117.5(15) ?
C4 C5 C6 120.21(18) ?
C4 C5 H5 120.9(13) ?
C6 C5 H5 118.9(13) ?
C5 C6 C1 120.51(18) ?
C5 C6 Cl1 119.38(14) ?
C1 C6 Cl1 120.10(14) yes
C12 C7 C8 119.38(15) ?
C12 C7 N2 115.97(14) ?
C8 C7 N2 124.65(14) yes
C9 C8 C7 120.35(16) ?
C9 C8 H8 120.8(11) ?
C7 C8 H8 118.9(11) ?
C8 C9 C10 120.62(16) ?
C8 C9 H9 120.4(11) ?
C10 C9 H9 118.9(11) ?
O1 C10 C9 117.73(15) ?
O1 C10 C11 122.29(14) yes
C9 C10 C11 119.97(15) ?
C12 C11 C10 118.42(14) ?
C12 C11 C13 121.83(15) yes
C10 C11 C13 119.75(14) ?
C7 C12 C11 121.25(15) ?
C7 C12 H12 119.4 ?
C11 C12 H12 119.4 ?
O2 C13 C11 119.89(16) yes
O2 C13 C14 119.41(16) ?
C11 C13 C14 120.70(16) yes
C13 C14 H14A 109.5 ?
C13 C14 H14B 109.5 ?
H14A C14 H14B 109.5 ?
C13 C14 H14C 109.5 ?
H14A C14 H14C 109.5 ?
H14B C14 H14C 109.5 ?
N2 N1 C1 113.87(13) yes
N1 N2 C7 114.05(14) ?
C10 O1 H1O 109.5 ?

loop_
_geom_bond_atom_site_label_1
_geom_bond_atom_site_label_2
_geom_bond_distance
_geom_bond_publ_flag
C1 C2 1.385(2) yes
C1 C6 1.394(2) yes
C1 N1 1.424(2) ?
C2 C3 1.373(2) ?
C2 H2 0.93(2) ?
C3 C4 1.383(3) ?
C3 H3 0.9300 ?
C4 C5 1.361(3) yes
C4 H4 0.89(2) ?
C5 C6 1.382(3) ?
C5 H5 0.96(2) ?
C6 Cl1 1.7317(19) ?
C7 C12 1.375(2) ?
C7 C8 1.396(2) yes
C7 N2 1.420(2) ?
C8 C9 1.364(2) ?
C8 H8 0.968(19) ?
C9 C10 1.390(2) ?
C9 H9 0.959(19) ?
C10 O1 1.3391(19) yes
C10 C11 1.400(2) yes
C11 C12 1.397(2) yes
C11 C13 1.474(2) ?
C12 H12 0.9300 ?
C13 O2 1.226(2) yes
C13 C14 1.485(3) ?
C14 H14A 0.9600 ?
C14 H14B 0.9600 ?
C14 H14C 0.9600 ?
N1 N2 1.2475(18) yes
O1 H1O 0.8200 ?

loop_
_geom_hbond_atom_site_label_D
_geom_hbond_atom_site_label_H
_geom_hbond_atom_site_label_A
_geom_hbond_distance_DH
_geom_hbond_distance_HA
_geom_hbond_distance_DA
_geom_hbond_angle_DHA
O1 H1O O2 0.82 1.81 2.5327(19) 146

loop_
_geom_torsion_atom_site_label_1
_geom_torsion_atom_site_label_2
_geom_torsion_atom_site_label_3
_geom_torsion_atom_site_label_4
_geom_torsion
_geom_torsion_publ_flag
C6 C1 C2 C3 0.6(2) ?
N1 C1 C2 C3 179.18(15) ?
C1 C2 C3 C4 -0.5(3) ?
C2 C3 C4 C5 0.1(3) ?
C3 C4 C5 C6 0.1(3) ?
C4 C5 C6 C1 0.0(3) ?
C4 C5 C6 Cl1 179.41(14) ?
C2 C1 C6 C5 -0.4(2) ?
N1 C1 C6 C5 -179.00(15) ?
C2 C1 C6 Cl1 -179.79(13) ?
N1 C1 C6 Cl1 1.6(2) ?
C12 C7 C8 C9 -1.3(3) ?
N2 C7 C8 C9 179.11(15) ?
C7 C8 C9 C10 0.2(3) ?
C8 C9 C10 O1 -178.63(16) ?
C8 C9 C10 C11 0.6(3) ?
O1 C10 C11 C12 178.79(14) ?
C9 C10 C11 C12 -0.4(2) ?
O1 C10 C11 C13 -1.8(2) ?
C9 C10 C11 C13 178.97(16) ?
C8 C7 C12 C11 1.5(2) ?
N2 C7 C12 C11 -178.87(14) ?
C10 C11 C12 C7 -0.7(2) ?
C13 C11 C12 C7 179.98(16) ?
C12 C11 C13 O2 -178.72(16) ?
C10 C11 C13 O2 1.9(3) ?
C12 C11 C13 C14 1.0(3) ?
C10 C11 C13 C14 -178.41(17) ?
C2 C1 N1 N2 8.0(2) ?
C6 C1 N1 N2 -173.44(15) ?
C1 N1 N2 C7 -179.37(12) yes
C12 C7 N2 N1 175.96(14) ?
C8 C7 N2 N1 -4.4(2) ?

loop_
_cod_related_entry_id
_cod_related_entry_database
_cod_related_entry_code
1 ChemSpider 21180360
